data_4312985
loop_
_publ_author_name
'Thomas C. Shehee'
'Richard E. Sykora'
'Kang M. Ok'
'P. Shiv Halasyamani'
'Thomas E. Albrecht-Schmitt'

_publ_contact_author
;
Prof. Thomas E. Albrecht-Schmitt 
179 Chemistry Building
Department of Chemistry
Auburn University, AL
36849
;
_publ_contact_author_email ' albreth@auburn.edu '
_publ_contact_author_fax ' 334 844 6959 '
_publ_contact_author_phone ' 334 844 6948 '
_publ_section_title
;
 Hydrothermal Preparation, Structures, and NLO Properties of the Rare
 Earth Molybdenyl Iodates, RE(MoO2)(IO3)4(OH) [RE= Nd, Sm, Eu]
;
_journal_name_full 'Inorganic Chemistry'
_journal_page_first 457
_journal_page_last 462
_journal_paper_doi 10.1021/ic025992j
_journal_volume 42
_journal_year 2003
_chemical_formula_sum 'H I4 Mo O15 Sm'
_chemical_formula_weight 994.89
_chemical_name_common 'SAMARIUM MOLYBDENYL IODATE'
_chemical_name_systematic
; 
 ? 
;
_space_group_IT_number 4
_symmetry_cell_setting monoclinic
_symmetry_space_group_name_Hall 'P 2yb'
_symmetry_space_group_name_H-M 'P 1 21 1'
_atom_sites_solution_hydrogens geom
_atom_sites_solution_primary direct
_atom_sites_solution_secondary difmap
_audit_creation_method SHELXL-97
_cell_angle_alpha 90.00
_cell_angle_beta 114.6810(10)
_cell_angle_gamma 90.00
_cell_formula_units_Z 2
_cell_length_a 6.9243(6)
_cell_length_b 13.9633(11)
_cell_length_c 7.0229(6)
_cell_measurement_reflns_used all
_cell_measurement_temperature 293(2)
_cell_measurement_theta_max 28.31
_cell_measurement_theta_min 2.92
_cell_volume 616.99(9)
_computing_cell_refinement 'SMART, SAINT'
_computing_data_collection SMART
_computing_data_reduction SAINT
_computing_molecular_graphics 'SHELXP-97 (Sheldrick, 1997)'
_computing_publication_material 'SHELXCIF-97 (Sheldrick, 1997)'
_computing_structure_refinement 'SHELXL-97 (Sheldrick, 1997)'
_computing_structure_solution 'SHELXS-97 (Sheldrick, 1990)'
_diffrn_ambient_temperature 293(2)
_diffrn_measured_fraction_theta_full 0.997
_diffrn_measured_fraction_theta_max 0.997
_diffrn_measurement_device_type 'Bruker APEX'
_diffrn_measurement_method '0.3 wide w/exposures'
_diffrn_radiation_monochromator graphite
_diffrn_radiation_source 'fine-focus sealed tube'
_diffrn_radiation_type MoK\a
_diffrn_radiation_wavelength 0.71073
_diffrn_reflns_av_R_equivalents 0.0192
_diffrn_reflns_av_sigmaI/netI 0.0337
_diffrn_reflns_limit_h_max 9
_diffrn_reflns_limit_h_min -9
_diffrn_reflns_limit_k_max 18
_diffrn_reflns_limit_k_min -18
_diffrn_reflns_limit_l_max 9
_diffrn_reflns_limit_l_min -9
_diffrn_reflns_number 6354
_diffrn_reflns_theta_full 28.31
_diffrn_reflns_theta_max 28.31
_diffrn_reflns_theta_min 2.92
_diffrn_standards_decay_% na
_diffrn_standards_interval_count na
_diffrn_standards_interval_time na
_diffrn_standards_number na
_exptl_absorpt_coefficient_mu 15.821
_exptl_absorpt_correction_T_max '0.658449 RATIO OF MIN/MAX'
_exptl_absorpt_correction_T_min '0.658449 RATIO OF MIN/MAX'
_exptl_absorpt_correction_type 'multiscan SADABS'
_exptl_crystal_colour yellow
_exptl_crystal_density_diffrn 5.350
_exptl_crystal_density_meas ?
_exptl_crystal_density_method 'not measured'
_exptl_crystal_description 'irregular prism'
_exptl_crystal_F_000 872
_exptl_crystal_size_max 0.105
_exptl_crystal_size_mid 0.074
_exptl_crystal_size_min 0.028
_refine_diff_density_max 0.803
_refine_diff_density_min -0.877
_refine_diff_density_rms 0.157
_refine_ls_abs_structure_details 'Flack H D (1983), Acta Cryst. A39, 876-881'
_refine_ls_abs_structure_Flack 0.011(9)
_refine_ls_extinction_coef 0.00041(9)
_refine_ls_extinction_expression Fc^*^=kFc[1+0.001xFc^2^\l^3^/sin(2\q)]^-1/4^
_refine_ls_extinction_method SHELXL
_refine_ls_goodness_of_fit_ref 0.937
_refine_ls_hydrogen_treatment mixed
_refine_ls_matrix_type full
_refine_ls_number_parameters 191
_refine_ls_number_reflns 3020
_refine_ls_number_restraints 1
_refine_ls_restrained_S_all 0.937
_refine_ls_R_factor_all 0.0154
_refine_ls_R_factor_gt 0.0150
_refine_ls_shift/su_max 0.216
_refine_ls_shift/su_mean 0.024
_refine_ls_structure_factor_coef Fsqd
_refine_ls_weighting_details 'calc w=1/[\s^2^(Fo^2^)+(0.0000P)^2^+0.0000P] where P=(Fo^2^+2Fc^2^)/3'
_refine_ls_weighting_scheme calc
_refine_ls_wR_factor_gt 0.0329
_refine_ls_wR_factor_ref 0.0330
_reflns_number_gt 2982
_reflns_number_total 3020
_reflns_threshold_expression >2sigma(I)
_cod_data_source_file ic025992j-2_s1_2.cif
_cod_data_source_block sm_p21
_cod_depositor_comments
;
The following automatic conversions were performed:

'_exptl_crystal_density_meas' value 'not measured' was changed to '?'
- the value is perceived as not measured.

Automatic conversion script
Id: cif_fix_values 3008 2015-01-20 13:52:24Z robertas 
;
_cod_original_formula_sum 'I4 Mo O15 Sm H'
_cod_database_code 4312985

loop_
_symmetry_equiv_pos_as_xyz
'x, y, z'
'-x, y+1/2, -z'

loop_
_atom_site_label
_atom_site_type_symbol
_atom_site_fract_x
_atom_site_fract_y
_atom_site_fract_z
_atom_site_U_iso_or_equiv
_atom_site_adp_type
_atom_site_occupancy
_atom_site_symmetry_multiplicity
_atom_site_calc_flag
_atom_site_refinement_flags
_atom_site_disorder_assembly
_atom_site_disorder_group
Sm1 Sm 1.07121(4) 1.059614(18) 1.41649(4) 0.01110(6) Uani 1 1 d . . .
Mo1 Mo 1.58954(7) 1.22392(3) 0.78826(7) 0.01020(9) Uani 1 1 d . . .
I1 I 1.52653(5) 1.46803(2) 0.76133(5) 0.01075(7) Uani 1 1 d . . .
I2 I 1.76326(5) 1.31218(2) 1.30472(5) 0.01113(7) Uani 1 1 d . . .
I3 I 1.15171(5) 1.18957(2) 0.94778(5) 0.01110(7) Uani 1 1 d . . .
I4 I 0.75702(5) 0.97400(2) 0.84657(5) 0.01160(7) Uani 1 1 d . . .
O1 O 1.3956(6) 1.3504(3) 0.6946(6) 0.0125(7) Uani 1 1 d . . .
O2 O 1.2912(6) 1.5400(3) 0.6445(6) 0.0164(8) Uani 1 1 d . . .
O3 O 1.6066(6) 1.4716(3) 0.5459(5) 0.0151(7) Uani 1 1 d . . .
O4 O 1.7621(6) 1.3206(3) 1.0424(5) 0.0139(8) Uani 1 1 d . . .
O5 O 1.9373(6) 1.4119(3) 1.4174(6) 0.0150(8) Uani 1 1 d . . .
O6 O 1.9600(6) 1.2191(3) 1.4012(6) 0.0182(8) Uani 1 1 d . . .
O7 O 1.4270(6) 1.2131(3) 0.9922(6) 0.0171(8) Uani 1 1 d . . .
O8 O 1.2251(6) 1.1244(3) 1.1879(6) 0.0135(8) Uani 1 1 d . . .
O9 O 1.0921(6) 1.0901(3) 0.7703(6) 0.0148(8) Uani 1 1 d . . .
O10 O 0.5231(6) 0.9600(3) 0.8925(6) 0.0171(8) Uani 1 1 d . . .
O11 O 0.7503(6) 0.8394(3) 0.7699(6) 0.0172(8) Uani 1 1 d . . .
O12 O 0.9562(6) 0.9544(3) 1.1062(6) 0.0183(8) Uani 1 1 d . . .
O13 O 1.7715(6) 1.1309(3) 0.9443(6) 0.0171(8) Uani 1 1 d . . .
O14 O 1.3895(6) 1.1573(3) 0.6053(6) 0.0164(8) Uani 1 1 d . . .
O15 O 1.7357(6) 1.2677(3) 0.6597(6) 0.0170(8) Uani 1 1 d . . .

loop_
_atom_site_aniso_label
_atom_site_aniso_U_11
_atom_site_aniso_U_22
_atom_site_aniso_U_33
_atom_site_aniso_U_23
_atom_site_aniso_U_13
_atom_site_aniso_U_12
Sm1 0.01179(13) 0.00994(12) 0.01258(13) -0.00042(10) 0.00610(10) -0.00068(10)
Mo1 0.0100(2) 0.0101(2) 0.0104(2) -0.00086(16) 0.00414(18) 0.00020(17)
I1 0.01064(15) 0.01066(15) 0.01079(15) 0.00041(12) 0.00430(12) -0.00019(13)
I2 0.01114(16) 0.01082(15) 0.01079(16) -0.00025(12) 0.00393(13) 0.00033(12)
I3 0.01086(15) 0.01098(15) 0.01070(16) 0.00044(12) 0.00375(13) 0.00032(12)
I4 0.01178(16) 0.01217(15) 0.01055(15) 0.00016(13) 0.00436(12) -0.00147(13)
O1 0.0073(19) 0.0107(17) 0.0157(19) 0.0011(15) 0.0010(15) 0.0001(14)
O2 0.0098(18) 0.0132(19) 0.025(2) 0.0023(15) 0.0064(17) 0.0011(15)
O3 0.0180(19) 0.0169(18) 0.0145(17) -0.0030(15) 0.0107(15) -0.0041(16)
O4 0.0144(19) 0.016(2) 0.0102(18) -0.0017(15) 0.0041(15) -0.0045(16)
O5 0.0153(19) 0.0114(18) 0.016(2) -0.0030(15) 0.0050(17) -0.0003(16)
O6 0.019(2) 0.0134(18) 0.0190(19) -0.0002(16) 0.0048(17) 0.0067(16)
O7 0.0143(19) 0.021(2) 0.0182(19) -0.0030(16) 0.0089(17) -0.0068(16)
O8 0.018(2) 0.0138(19) 0.0095(18) 0.0033(14) 0.0068(16) 0.0031(15)
O9 0.0170(19) 0.0148(19) 0.0149(19) -0.0051(15) 0.0090(16) -0.0018(16)
O10 0.0182(19) 0.020(2) 0.0171(18) -0.0043(16) 0.0112(16) -0.0023(17)
O11 0.017(2) 0.0125(19) 0.021(2) -0.0007(16) 0.0063(17) 0.0025(16)
O12 0.019(2) 0.019(2) 0.0095(18) 0.0001(16) -0.0017(15) 0.0037(16)
O13 0.015(2) 0.0140(19) 0.019(2) 0.0008(16) 0.0045(17) 0.0041(16)
O14 0.0146(19) 0.020(2) 0.0126(18) -0.0065(16) 0.0032(16) -0.0020(16)
O15 0.015(2) 0.020(2) 0.0171(19) 0.0005(16) 0.0087(16) 0.0016(16)

loop_
_atom_type_symbol
_atom_type_description
_atom_type_scat_dispersion_real
_atom_type_scat_dispersion_imag
_atom_type_scat_source
O O 0.0106 0.0060 'International Tables Vol C Tables 4.2.6.8 and 6.1.1.4'
Mo Mo -1.6832 0.6857 'International Tables Vol C Tables 4.2.6.8 and 6.1.1.4'
I I -0.4742 1.8119 'International Tables Vol C Tables 4.2.6.8 and 6.1.1.4'
Sm Sm -0.1638 3.4418 'International Tables Vol C Tables 4.2.6.8 and 6.1.1.4'

loop_
_geom_angle_atom_site_label_1
_geom_angle_atom_site_label_2
_geom_angle_atom_site_label_3
_geom_angle
_geom_angle_site_symmetry_1
_geom_angle_site_symmetry_3
_geom_angle_publ_flag
O6 Sm1 O5 140.36(14) 1_455 2_848 ?
O6 Sm1 O2 78.43(14) 1_455 2_747 ?
O5 Sm1 O2 75.45(13) 2_848 2_747 ?
O6 Sm1 O8 80.95(13) 1_455 . ?
O5 Sm1 O8 138.58(13) 2_848 . ?
O2 Sm1 O8 129.90(13) 2_747 . ?
O6 Sm1 O9 76.22(13) 1_455 1_556 ?
O5 Sm1 O9 70.07(13) 2_848 1_556 ?
O2 Sm1 O9 79.34(12) 2_747 1_556 ?
O8 Sm1 O9 137.78(12) . 1_556 ?
O6 Sm1 O12 123.13(13) 1_455 . ?
O5 Sm1 O12 81.50(13) 2_848 . ?
O2 Sm1 O12 81.11(13) 2_747 . ?
O8 Sm1 O12 73.06(13) . . ?
O9 Sm1 O12 148.69(13) 1_556 . ?
O6 Sm1 O3 138.12(14) 1_455 2_847 ?
O5 Sm1 O3 73.86(13) 2_848 2_847 ?
O2 Sm1 O3 143.34(14) 2_747 2_847 ?
O8 Sm1 O3 68.35(12) . 2_847 ?
O9 Sm1 O3 108.00(12) 1_556 2_847 ?
O12 Sm1 O3 75.00(12) . 2_847 ?
O6 Sm1 O14 72.59(14) 1_455 1_556 ?
O5 Sm1 O14 114.60(13) 2_848 1_556 ?
O2 Sm1 O14 143.36(12) 2_747 1_556 ?
O8 Sm1 O14 67.01(12) . 1_556 ?
O9 Sm1 O14 72.43(12) 1_556 1_556 ?
O12 Sm1 O14 133.85(13) . 1_556 ?
O3 Sm1 O14 69.57(13) 2_847 1_556 ?
O14 Mo1 O15 105.46(18) . . ?
O14 Mo1 O13 101.69(18) . . ?
O15 Mo1 O13 99.11(18) . . ?
O14 Mo1 O4 162.38(16) . . ?
O15 Mo1 O4 88.16(16) . . ?
O13 Mo1 O4 86.76(16) . . ?
O14 Mo1 O7 88.71(16) . . ?
O15 Mo1 O7 162.09(17) . . ?
O13 Mo1 O7 88.40(17) . . ?
O4 Mo1 O7 75.97(14) . . ?
O14 Mo1 O1 90.61(17) . . ?
O15 Mo1 O1 88.66(16) . . ?
O13 Mo1 O1 163.03(15) . . ?
O4 Mo1 O1 78.38(14) . . ?
O7 Mo1 O1 80.14(14) . . ?
O2 I1 O3 97.98(18) . . ?
O2 I1 O1 97.31(17) . . ?
O3 I1 O1 95.82(17) . . ?
O6 I2 O5 97.53(17) . . ?
O6 I2 O4 96.26(17) . . ?
O5 I2 O4 96.50(17) . . ?
O9 I3 O8 98.84(17) . . ?
O9 I3 O7 100.27(17) . . ?
O8 I3 O7 93.71(17) . . ?
O10 I4 O12 99.81(17) . . ?
O10 I4 O11 91.46(18) . . ?
O12 I4 O11 93.03(17) . . ?
O10 I4 O13 88.85(16) . 1_455 ?
O12 I4 O13 85.55(16) . 1_455 ?
O11 I4 O13 178.58(16) . 1_455 ?
I1 O1 Mo1 118.52(18) . . ?
I1 O2 Sm1 146.6(2) . 2_757 ?
I1 O3 Sm1 120.15(17) . 2_857 ?
I2 O4 Mo1 123.86(19) . . ?
I2 O5 Sm1 137.6(2) . 2_858 ?
I2 O6 Sm1 152.4(2) . 1_655 ?
I3 O7 Mo1 133.9(2) . . ?
I3 O8 Sm1 140.93(19) . . ?
I3 O9 Sm1 137.18(19) . 1_554 ?
I4 O12 Sm1 129.4(2) . . ?
Mo1 O13 I4 124.7(2) . 1_655 ?
Mo1 O14 Sm1 165.1(2) . 1_554 ?

loop_
_geom_bond_atom_site_label_1
_geom_bond_atom_site_label_2
_geom_bond_distance
_geom_bond_site_symmetry_2
_geom_bond_publ_flag
Sm1 O6 2.344(4) 1_455 ?
Sm1 O5 2.382(4) 2_848 ?
Sm1 O2 2.378(4) 2_747 ?
Sm1 O8 2.442(4) . ?
Sm1 O9 2.465(4) 1_556 ?
Sm1 O12 2.469(4) . ?
Sm1 O3 2.463(4) 2_847 ?
Sm1 O14 2.456(4) 1_556 ?
Mo1 O14 1.718(4) . ?
Mo1 O15 1.726(4) . ?
Mo1 O13 1.823(4) . ?
Mo1 O4 2.157(4) . ?
Mo1 O7 2.165(4) . ?
Mo1 O1 2.148(4) . ?
I1 O2 1.795(4) . ?
I1 O3 1.816(3) . ?
I1 O1 1.840(4) . ?
I2 O6 1.798(4) . ?
I2 O5 1.795(4) . ?
I2 O4 1.843(3) . ?
I3 O9 1.795(4) . ?
I3 O8 1.792(4) . ?
I3 O7 1.828(4) . ?
I4 O10 1.789(4) . ?
I4 O12 1.789(4) . ?
I4 O11 1.951(4) . ?
I4 O13 2.285(4) 1_455 ?
O2 Sm1 2.378(4) 2_757 ?
O3 Sm1 2.463(4) 2_857 ?
O5 Sm1 2.382(4) 2_858 ?
O6 Sm1 2.344(4) 1_655 ?
O9 Sm1 2.465(4) 1_554 ?
O13 I4 2.285(4) 1_655 ?
O14 Sm1 2.456(4) 1_554 ?
